data_2220360
loop_
_publ_author_name
'Liu, Jing'
'Pan, Zhi-Quan'
'Zhou, Hong'
'Li, Yi-Zhi'

_publ_section_title
'[\m-10,21-Dimethyl-3,6,14,17-tetrazatricyclo[17.3.1.1^8,12^]tetracosa-1(23),2,6,8,10,12(24),13,17,19,21-decaene-23,24-diolato-\k^4^<i>N</i>^3^,<i>N</i>^6^,<i>O</i>^23^,<i>O</i>^24^:\k^4^<i>N</i>^14^,<i>N</i>^17^,<i>O</i>^23^,<i>O</i>^24^]bis(perchlorato-\k<i>O</i>)dimanganese(II)'
_journal_coeditor_code TK2317
_journal_issue 12
_journal_name_full 'Acta Crystallographica Section E'
_journal_page_first m1506
_journal_paper_doi 10.1107/S1600536808035551
_journal_volume 64
_journal_year 2008
_chemical_formula_iupac '[Mn2 (C22 H22 N4 O2) (Cl O4)2]'
_chemical_formula_moiety 'C22 H22 Cl2 Mn2 N4 O10'
_chemical_formula_sum 'C22 H22 Cl2 Mn2 N4 O10'
_chemical_formula_weight 683.22
_chemical_name_systematic
;[\m-10,21-Dimethyl-3,6,14,17-tetrazatricyclo[17.3.1.1^8,12^]tetracosa-1(23),2,
6,8,10,12(24),13,17,19,21-decaene-23,24-diolato-\k^4^<i>N</i>^3^,<i>N</i>^6^,
<i>O</i>^23^,<i>O</i>^24^:\k^4^<i>N</i>^14^,<i>N</i>^17^,<i>O</i>^23^,\
<i>O</i>^24^]bis(perchlorato-\k<i>O</i>)dimanganese(II)
;
_space_group_IT_number 2
_symmetry_cell_setting triclinic
_symmetry_space_group_name_Hall '-P 1'
_symmetry_space_group_name_H-M 'P -1'
_atom_sites_solution_hydrogens geom
_atom_sites_solution_primary direct
_atom_sites_solution_secondary difmap
_audit_creation_method SHELXL-97
_cell_angle_alpha 81.484(2)
_cell_angle_beta 68.520(3)
_cell_angle_gamma 78.838(2)
_cell_formula_units_Z 1
_cell_length_a 8.3129(10)
_cell_length_b 8.3759(11)
_cell_length_c 9.9712(12)
_cell_measurement_reflns_used 1608
_cell_measurement_temperature 291(2)
_cell_measurement_theta_max 25.7
_cell_measurement_theta_min 2.5
_cell_volume 631.56(14)
_computing_cell_refinement 'SAINT (Bruker, 2000)'
_computing_data_collection 'SMART (Bruker, 2000)'
_computing_data_reduction 'SAINT (Bruker, 2000)'
_computing_molecular_graphics 'SHELXTL (Sheldrick, 2008)'
_computing_publication_material 'SHELXTL (Sheldrick, 2008)'
_computing_structure_refinement 'SHELXTL (Sheldrick, 2008)'
_computing_structure_solution 'SHELXTL (Sheldrick, 2008)'
_diffrn_ambient_temperature 291(2)
_diffrn_measured_fraction_theta_full 0.980
_diffrn_measured_fraction_theta_max 0.980
_diffrn_measurement_device_type 'Bruker SMART APEX CCD'
_diffrn_measurement_method '\f and \w'
_diffrn_radiation_monochromator graphite
_diffrn_radiation_source 'sealed tube'
_diffrn_radiation_type MoK\a
_diffrn_radiation_wavelength 0.71073
_diffrn_reflns_av_R_equivalents 0.029
_diffrn_reflns_av_sigmaI/netI 0.078
_diffrn_reflns_limit_h_max 10
_diffrn_reflns_limit_h_min -6
_diffrn_reflns_limit_k_max 10
_diffrn_reflns_limit_k_min -9
_diffrn_reflns_limit_l_max 12
_diffrn_reflns_limit_l_min -12
_diffrn_reflns_number 3663
_diffrn_reflns_theta_full 26.0
_diffrn_reflns_theta_max 26.0
_diffrn_reflns_theta_min 2.2
_exptl_absorpt_coefficient_mu 1.277
_exptl_absorpt_correction_T_max 0.83
_exptl_absorpt_correction_T_min 0.73
_exptl_absorpt_correction_type multi-scan
_exptl_absorpt_process_details '(SADABS; Bruker, 2000)'
_exptl_crystal_colour red
_exptl_crystal_density_diffrn 1.796
_exptl_crystal_density_method 'not measured'
_exptl_crystal_description block
_exptl_crystal_F_000 346
_exptl_crystal_size_max 0.31
_exptl_crystal_size_mid 0.21
_exptl_crystal_size_min 0.15
_refine_diff_density_max 0.56
_refine_diff_density_min -0.58
_refine_ls_extinction_method none
_refine_ls_goodness_of_fit_ref 0.99
_refine_ls_hydrogen_treatment constr
_refine_ls_matrix_type full
_refine_ls_number_parameters 182
_refine_ls_number_reflns 2439
_refine_ls_number_restraints 0
_refine_ls_restrained_S_all 0.99
_refine_ls_R_factor_all 0.074
_refine_ls_R_factor_gt 0.052
_refine_ls_shift/su_max_lt 0.001
_refine_ls_shift/su_mean 0.000
_refine_ls_structure_factor_coef Fsqd
_refine_ls_weighting_details 'calc w=1/[\s^2^(Fo^2^)+(0.0643P)^2^] where P=(Fo^2^+2Fc^2^)/3'
_refine_ls_weighting_scheme calc
_refine_ls_wR_factor_gt 0.114
_refine_ls_wR_factor_ref 0.118
_reflns_number_gt 1701
_reflns_number_total 2439
_reflns_threshold_expression I>2\s(I)
_cod_data_source_file tk2317.cif
_cod_data_source_block I
_cod_depositor_comments
;
The following automatic conversions were performed:
'_symmetry_cell_setting' value 'Triclinic' changed to 'triclinic'
according to '/home/saulius/struct/CIF-dictionaries/cif_core.dic'
dictionary named 'cif_core.dic' version 2.4.1 from 2010-06-29.

Automatic conversion script
Id: cif_fix_enum 1527 2010-12-29 10:47:43Z saulius 

The following automatic conversions were performed:

'_symmetry_cell_setting' value 'Triclinic' changed to 'triclinic'
according to /home/saulius/struct/CIF-dictionaries/cif_core.dic
dictionary named 'cif_core.dic' version 2.4.1 from 2010-06-29.

Automatic conversion script
Id: cif_fix_values 1715 2011-07-08 13:25:40Z adriana 
;
_cod_database_code 2220360
_cod_database_fobs_code 2220360

loop_
_symmetry_equiv_pos_as_xyz
'x, y, z'
'-x, -y, -z'

loop_
_atom_site_type_symbol
_atom_site_label
_atom_site_fract_x
_atom_site_fract_y
_atom_site_fract_z
_atom_site_U_iso_or_equiv
_atom_site_adp_type
_atom_site_calc_flag
_atom_site_refinement_flags
_atom_site_occupancy
C C1 0.7059(6) 0.6449(6) 0.4901(5) 0.0464(10) Uani d . 1
C C2 0.5527(5) 0.6225(5) 0.6085(5) 0.0419(9) Uani d . 1
C C3 0.3922(6) 0.7068(5) 0.6049(4) 0.0400(9) Uani d . 1
H H3 0.2908 0.6855 0.6806 0.048 Uiso calc R 1
C C4 0.3786(6) 0.8204(5) 0.4932(5) 0.0458(10) Uani d . 1
C C5 0.5336(6) 0.8403(6) 0.3738(5) 0.0475(11) Uani d . 1
H H5 0.5278 0.9107 0.2938 0.057 Uiso calc R 1
C C6 0.6944(6) 0.7556(5) 0.3752(5) 0.0413(9) Uani d . 1
C C7 0.5468(6) 0.5007(6) 0.7344(5) 0.0476(10) Uani d . 1
H H7 0.4369 0.4830 0.7991 0.057 Uiso calc R 1
C C8 0.8486(5) 0.7881(5) 0.2457(4) 0.0335(8) Uani d . 1
H H8 0.8285 0.8662 0.1746 0.040 Uiso calc R 1
C C9 0.8484(6) 0.2595(5) 0.9110(5) 0.0494(11) Uani d . 1
H H9A 0.8402 0.3379 0.9766 0.059 Uiso calc R 1
H H9B 0.8668 0.1507 0.9574 0.059 Uiso calc R 1
C C10 0.6753(5) 0.2848(5) 0.8787(4) 0.0425(10) Uani d . 1
H H10A 0.6616 0.1845 0.8492 0.051 Uiso calc R 1
H H10B 0.5766 0.3124 0.9655 0.051 Uiso calc R 1
C C11 0.2057(6) 0.9079(6) 0.4876(5) 0.0494(11) Uani d . 1
H H11A 0.1131 0.8652 0.5667 0.074 Uiso calc R 1
H H11B 0.1953 0.8923 0.3978 0.074 Uiso calc R 1
H H11C 0.1980 1.0224 0.4946 0.074 Uiso calc R 1
Cl Cl1 0.82655(13) 0.75907(13) 0.86577(11) 0.0428(3) Uani d . 1
Mn Mn1 0.91488(7) 0.43436(7) 0.64841(6) 0.0349(2) Uani d . 1
N N1 0.6784(5) 0.4187(4) 0.7614(4) 0.0475(9) Uani d . 1
N N2 0.9957(5) 0.2803(4) 0.7770(4) 0.0469(9) Uani d . 1
O O1 0.8573(4) 0.5649(4) 0.4947(3) 0.0449(7) Uani d . 1
O O2 0.9409(4) 0.6619(4) 0.7542(3) 0.0523(8) Uani d . 1
O O3 0.9142(4) 0.8814(4) 0.8771(3) 0.0457(7) Uani d . 1
O O4 0.7776(4) 0.6558(4) 0.9924(3) 0.0476(7) Uani d . 1
O O5 0.6808(4) 0.8267(4) 0.8254(3) 0.0551(9) Uani d . 1

loop_
_atom_site_aniso_label
_atom_site_aniso_U_11
_atom_site_aniso_U_22
_atom_site_aniso_U_33
_atom_site_aniso_U_12
_atom_site_aniso_U_13
_atom_site_aniso_U_23
C1 0.036(2) 0.059(3) 0.043(2) 0.0015(19) -0.0149(18) -0.010(2)
C2 0.037(2) 0.039(2) 0.049(2) -0.0074(17) -0.0145(19) -0.0029(18)
C3 0.038(2) 0.044(2) 0.042(2) -0.0069(17) -0.0163(17) -0.0121(17)
C4 0.052(3) 0.041(2) 0.050(2) 0.0047(19) -0.028(2) -0.0122(19)
C5 0.038(2) 0.067(3) 0.041(2) 0.005(2) -0.0200(19) -0.014(2)
C6 0.043(2) 0.0331(19) 0.045(2) -0.0020(17) -0.0115(18) -0.0112(17)
C7 0.039(2) 0.055(3) 0.045(2) -0.012(2) -0.0046(19) -0.010(2)
C8 0.042(2) 0.0357(19) 0.0332(19) -0.0088(16) -0.0277(17) 0.0084(15)
C9 0.036(2) 0.042(2) 0.058(3) 0.0016(18) -0.009(2) 0.008(2)
C10 0.043(2) 0.049(3) 0.039(2) -0.0161(19) -0.0178(19) 0.0065(18)
C11 0.048(3) 0.055(3) 0.044(2) 0.002(2) -0.016(2) -0.010(2)
Cl1 0.0484(6) 0.0439(5) 0.0378(5) -0.0173(4) -0.0121(4) -0.0020(4)
Mn1 0.0334(3) 0.0348(3) 0.0293(3) -0.0010(2) -0.0074(2) 0.0043(2)
N1 0.042(2) 0.044(2) 0.051(2) -0.0087(17) -0.0114(17) 0.0014(16)
N2 0.049(2) 0.045(2) 0.0361(18) 0.0054(17) -0.0119(16) 0.0038(16)
O1 0.0312(14) 0.0499(17) 0.0430(16) 0.0020(12) -0.0097(12) 0.0100(13)
O2 0.0483(18) 0.0482(17) 0.0523(18) -0.0217(14) 0.0020(15) -0.0113(14)
O3 0.0583(18) 0.0484(17) 0.0359(15) -0.0247(14) -0.0123(13) -0.0094(12)
O4 0.0412(16) 0.0527(18) 0.0475(17) -0.0193(13) -0.0142(13) 0.0133(14)
O5 0.0497(18) 0.0483(18) 0.0445(17) 0.0108(14) -0.0063(14) 0.0157(14)

loop_
_atom_type_symbol
_atom_type_description
_atom_type_scat_dispersion_real
_atom_type_scat_dispersion_imag
_atom_type_scat_source
C C 0.0033 0.0016 'International Tables Vol C Tables 4.2.6.8 and 6.1.1.4'
H H 0.0000 0.0000 'International Tables Vol C Tables 4.2.6.8 and 6.1.1.4'
Cl Cl 0.1484 0.1585 'International Tables Vol C Tables 4.2.6.8 and 6.1.1.4'
Mn Mn 0.3368 0.7283 'International Tables Vol C Tables 4.2.6.8 and 6.1.1.4'
O O 0.0106 0.0060 'International Tables Vol C Tables 4.2.6.8 and 6.1.1.4'
N N 0.0061 0.0033 'International Tables Vol C Tables 4.2.6.8 and 6.1.1.4'

loop_
_geom_angle_atom_site_label_1
_geom_angle_atom_site_label_2
_geom_angle_atom_site_label_3
_geom_angle_site_symmetry_1
_geom_angle_site_symmetry_3
_geom_angle
O1 C1 C6 . . 121.9(4)
O1 C1 C2 . . 119.0(4)
C6 C1 C2 . . 119.0(4)
C3 C2 C1 . . 119.4(4)
C3 C2 C7 . . 116.3(4)
C1 C2 C7 . . 124.0(4)
C4 C3 C2 . . 122.3(4)
C4 C3 H3 . . 118.8
C2 C3 H3 . . 118.8
C3 C4 C5 . . 117.5(4)
C3 C4 C11 . . 122.3(4)
C5 C4 C11 . . 119.9(4)
C6 C5 C4 . . 120.6(4)
C6 C5 H5 . . 119.7
C4 C5 H5 . . 119.7
C1 C6 C5 . . 120.9(4)
C1 C6 C8 . . 123.0(4)
C5 C6 C8 . . 116.1(4)
N1 C7 C2 . . 125.8(4)
N1 C7 H7 . . 117.1
C2 C7 H7 . . 117.1
N2 C8 C6 2_766 . 126.1(3)
N2 C8 H8 2_766 . 117.0
C6 C8 H8 . . 117.0
N2 C9 C10 . . 110.2(4)
N2 C9 H9A . . 109.6
C10 C9 H9A . . 109.6
N2 C9 H9B . . 109.6
C10 C9 H9B . . 109.6
H9A C9 H9B . . 108.1
N1 C10 C9 . . 109.9(3)
N1 C10 H10A . . 109.7
C9 C10 H10A . . 109.7
N1 C10 H10B . . 109.7
C9 C10 H10B . . 109.7
H10A C10 H10B . . 108.2
C4 C11 H11A . . 109.5
C4 C11 H11B . . 109.5
H11A C11 H11B . . 109.5
C4 C11 H11C . . 109.5
H11A C11 H11C . . 109.5
H11B C11 H11C . . 109.5
O4 Cl1 O5 . . 110.61(18)
O4 Cl1 O3 . . 112.37(19)
O5 Cl1 O3 . . 111.3(2)
O4 Cl1 O2 . . 107.3(2)
O5 Cl1 O2 . . 106.4(2)
O3 Cl1 O2 . . 108.58(18)
N2 Mn1 N1 . . 91.90(16)
N2 Mn1 O1 . . 170.28(14)
N1 Mn1 O1 . . 93.45(14)
N2 Mn1 O1 . 2_766 93.60(13)
N1 Mn1 O1 . 2_766 168.66(16)
O1 Mn1 O1 . 2_766 79.78(13)
N2 Mn1 O2 . . 93.10(15)
N1 Mn1 O2 . . 97.47(14)
O1 Mn1 O2 . . 94.23(13)
O1 Mn1 O2 2_766 . 92.12(12)
N2 Mn1 Mn1 . 2_766 132.98(11)
N1 Mn1 Mn1 . 2_766 132.81(12)
O1 Mn1 Mn1 . 2_766 40.01(8)
O1 Mn1 Mn1 2_766 2_766 39.77(8)
O2 Mn1 Mn1 . 2_766 94.14(8)
C7 N1 C10 . . 126.4(4)
C7 N1 Mn1 . . 125.2(3)
C10 N1 Mn1 . . 108.2(3)
C8 N2 C9 2_766 . 125.4(3)
C8 N2 Mn1 2_766 . 126.2(3)
C9 N2 Mn1 . . 108.3(3)
C1 O1 Mn1 . . 130.6(3)
C1 O1 Mn1 . 2_766 129.0(3)
Mn1 O1 Mn1 . 2_766 100.22(13)
Cl1 O2 Mn1 . . 134.41(17)

loop_
_geom_bond_atom_site_label_1
_geom_bond_atom_site_label_2
_geom_bond_site_symmetry_2
_geom_bond_distance
C1 O1 . 1.321(5)
C1 C6 . 1.383(6)
C1 C2 . 1.406(6)
C2 C3 . 1.393(6)
C2 C7 . 1.488(6)
C3 C4 . 1.376(6)
C3 H3 . 0.9300
C4 C5 . 1.417(6)
C4 C11 . 1.499(6)
C5 C6 . 1.390(6)
C5 H5 . 0.9300
C6 C8 . 1.485(6)
C7 N1 . 1.269(6)
C7 H7 . 0.9300
C8 N2 2_766 1.262(5)
C8 H8 . 0.9300
C9 N2 . 1.460(5)
C9 C10 . 1.556(6)
C9 H9A . 0.9700
C9 H9B . 0.9700
C10 N1 . 1.492(5)
C10 H10A . 0.9700
C10 H10B . 0.9700
C11 H11A . 0.9600
C11 H11B . 0.9600
C11 H11C . 0.9600
Cl1 O4 . 1.394(3)
Cl1 O5 . 1.405(3)
Cl1 O3 . 1.406(3)
Cl1 O2 . 1.413(3)
Mn1 N2 . 1.888(3)
Mn1 N1 . 1.893(4)
Mn1 O1 . 1.900(3)
Mn1 O1 2_766 1.909(3)
Mn1 O2 . 2.391(3)
Mn1 Mn1 2_766 2.9228(11)
N2 C8 2_766 1.262(5)
O1 Mn1 2_766 1.909(3)
